data_7006115
loop_
_publ_author_name
'Day, Joanna K.'
'Bresner, Chrisopher'
'Fallis, Ian A.'
'Ooi, Li-Ling'
'Watkin, David J.'
'Coles, Simon J.'
'Male, Louise'
'Hursthouse, Michael B.'
'Aldridge, Simon'

_publ_section_title
;
 Synthesis of polymeric and macrocyclic Lewis acids: influence of
 backbone on degree of aggregation.
;
_journal_issue 32
_journal_name_full 'Dalton transactions (Cambridge, England : 2003)'
_journal_page_first 3486
_journal_page_last 3488
_journal_paper_doi 10.1039/b709042k
_journal_year 2007
_chemical_formula_moiety 'C1 H1 CL3'
_chemical_formula_sum 'C31 H33 B4 Cl3 Fe2 O8'
_chemical_formula_weight 794.86
_chemical_name_common sa0613
_chemical_name_systematic
;

?

;
_space_group_IT_number 14
_symmetry_cell_setting monoclinic
_symmetry_space_group_name_Hall '-P 2yab'
_symmetry_space_group_name_H-M 'P 1 21/a 1'
_atom_sites_solution_hydrogens geom
_atom_sites_solution_primary direct
_atom_sites_solution_secondary difmap
_audit_creation_method SHELXL-97
_cell_angle_alpha 90.00
_cell_angle_beta 108.3390(10)
_cell_angle_gamma 90.00
_cell_formula_units_Z 4
_cell_length_a 16.7826(3)
_cell_length_b 9.9148(2)
_cell_length_c 20.8325(4)
_cell_measurement_reflns_used 48634
_cell_measurement_temperature 150(2)
_cell_measurement_theta_max 27.485
_cell_measurement_theta_min 2.753
_cell_volume 3290.39(11)
_computing_cell_refinement 'HKL Scalepack (Otwinowski & Minor 1997)'
_computing_data_collection 'Collect (Nonius BV, 1997-2000)'
_computing_data_reduction 'HKL Denzo and Scalepack (Otwinowski & Minor 1999'
_computing_molecular_graphics 'Ortep-3 for Windows (Farrugia, 1999)'
_computing_publication_material 'WinGX publication routines (Farrugia, 1999)'
_computing_structure_refinement 'SHELXL-97 (Sheldrick, 1997)'
_computing_structure_solution 'Sir-92 (A.Altomare et al. 1992)'
_diffrn_ambient_temperature 150(2)
_diffrn_detector_area_resol_mean 9
_diffrn_measured_fraction_theta_full 0.996
_diffrn_measured_fraction_theta_max 0.996
_diffrn_measurement_device_type KappaCCD
_diffrn_measurement_method CCD
_diffrn_radiation_monochromator graphite
_diffrn_radiation_source 'fine-focus sealed tube'
_diffrn_radiation_type MoK\a
_diffrn_radiation_wavelength 0.71073
_diffrn_reflns_av_R_equivalents 0.1368
_diffrn_reflns_av_sigmaI/netI 0.0669
_diffrn_reflns_limit_h_max 20
_diffrn_reflns_limit_h_min -20
_diffrn_reflns_limit_k_max 12
_diffrn_reflns_limit_k_min -12
_diffrn_reflns_limit_l_max 26
_diffrn_reflns_limit_l_min -26
_diffrn_reflns_number 46133
_diffrn_reflns_theta_full 26.37
_diffrn_reflns_theta_max 26.37
_diffrn_reflns_theta_min 3.60
_exptl_absorpt_coefficient_mu 1.176
_exptl_absorpt_correction_T_max 0.9435
_exptl_absorpt_correction_T_min 0.7987
_exptl_absorpt_correction_type multi-scan
_exptl_absorpt_process_details 'Sortav (Blessing, 1995)'
_exptl_crystal_colour orange
_exptl_crystal_density_diffrn 1.605
_exptl_crystal_density_method 'not measured'
_exptl_crystal_description plate
_exptl_crystal_F_000 1624
_exptl_crystal_size_max 0.20
_exptl_crystal_size_mid 0.15
_exptl_crystal_size_min 0.05
_refine_diff_density_max 0.883
_refine_diff_density_min -0.744
_refine_diff_density_rms 0.086
_refine_ls_extinction_method none
_refine_ls_goodness_of_fit_ref 1.087
_refine_ls_hydrogen_treatment constr
_refine_ls_matrix_type full
_refine_ls_number_parameters 490
_refine_ls_number_reflns 6702
_refine_ls_number_restraints 66
_refine_ls_restrained_S_all 1.114
_refine_ls_R_factor_all 0.0814
_refine_ls_R_factor_gt 0.0649
_refine_ls_shift/su_max 0.003
_refine_ls_shift/su_mean 0.000
_refine_ls_structure_factor_coef Fsqd
_refine_ls_weighting_details 'calc w=1/[\s^2^(Fo^2^)+(0.0254P)^2^+10.1006P] where P=(Fo^2^+2Fc^2^)/3'
_refine_ls_weighting_scheme calc
_refine_ls_wR_factor_gt 0.1297
_refine_ls_wR_factor_ref 0.1358
_reflns_number_gt 5558
_reflns_number_total 6702
_reflns_threshold_expression >2sigma(I)
_cod_data_source_file b709042k.txt
_cod_data_source_block sa0613
_cod_original_sg_symbol_H-M P21/a
_cod_database_code 7006115

loop_
_symmetry_equiv_pos_as_xyz
'x, y, z'
'-x+1/2, y+1/2, -z'
'-x, -y, -z'
'x-1/2, -y-1/2, z'

loop_
_atom_site_label
_atom_site_type_symbol
_atom_site_fract_x
_atom_site_fract_y
_atom_site_fract_z
_atom_site_U_iso_or_equiv
_atom_site_adp_type
_atom_site_occupancy
_atom_site_symmetry_multiplicity
_atom_site_calc_flag
_atom_site_refinement_flags
_atom_site_disorder_assembly
_atom_site_disorder_group
C1 C 0.4594(2) 0.0981(4) 0.5727(2) 0.0277(9) Uani 1 1 d . . .
C2 C 0.4653(2) -0.0245(4) 0.6103(2) 0.0292(9) Uani 1 1 d . . .
H2 H 0.4932 -0.0352 0.6573 0.035 Uiso 1 1 calc R . .
C3 C 0.4224(2) -0.1269(5) 0.5654(2) 0.0333(10) Uani 1 1 d . . .
H3 H 0.4165 -0.2179 0.5774 0.040 Uiso 1 1 calc R . .
C4 C 0.3898(3) -0.0722(4) 0.5001(2) 0.0320(10) Uani 1 1 d . . .
H4 H 0.3586 -0.1194 0.4604 0.038 Uiso 1 1 calc R . .
C5 C 0.4121(3) 0.0669(5) 0.5043(2) 0.0325(10) Uani 1 1 d . . .
H5 H 0.3979 0.1288 0.4676 0.039 Uiso 1 1 calc R . .
C6 C 0.2878(2) 0.0719(4) 0.6391(2) 0.0286(9) Uani 1 1 d . . .
C7 C 0.2524(2) -0.0492(5) 0.6031(2) 0.0327(10) Uani 1 1 d . . .
H7 H 0.2532 -0.1362 0.6224 0.039 Uiso 1 1 calc R . .
C8 C 0.2160(2) -0.0155(5) 0.5337(2) 0.0357(11) Uani 1 1 d . . .
H8 H 0.1876 -0.0759 0.4986 0.043 Uiso 1 1 calc R . .
C9 C 0.2296(3) 0.1240(5) 0.5261(2) 0.0353(10) Uani 1 1 d . . .
H9 H 0.2123 0.1731 0.4848 0.042 Uiso 1 1 calc R . .
C10 C 0.2731(2) 0.1771(5) 0.5902(2) 0.0304(9) Uani 1 1 d . . .
H10 H 0.2900 0.2685 0.5994 0.036 Uiso 1 1 calc R . .
C11 C 0.5892(2) 0.3647(4) 0.6942(2) 0.0285(9) Uani 1 1 d . . .
H11A H 0.6445 0.3687 0.6866 0.034 Uiso 1 1 calc R . .
H11B H 0.5989 0.3671 0.7435 0.034 Uiso 1 1 calc R . .
C12 C 0.5166(3) 0.4746(4) 0.5844(2) 0.0295(9) Uani 1 1 d . . .
H12A H 0.4767 0.5467 0.5620 0.035 Uiso 1 1 calc R . .
H12B H 0.5688 0.4877 0.5726 0.035 Uiso 1 1 calc R . .
C13 C 0.5366(3) 0.4869(4) 0.6609(2) 0.0261(9) Uani 1 1 d . . .
C14 C 0.5855(3) 0.6180(5) 0.6835(2) 0.0304(9) Uani 1 1 d . . .
H14A H 0.6428 0.6071 0.6803 0.036 Uiso 1 1 calc R . .
H14B H 0.5576 0.6915 0.6523 0.036 Uiso 1 1 calc R . .
C15 C 0.4553(2) 0.4935(4) 0.67958(19) 0.0268(9) Uani 1 1 d . . .
H15A H 0.4185 0.5649 0.6526 0.032 Uiso 1 1 calc R . .
H15B H 0.4252 0.4064 0.6684 0.032 Uiso 1 1 calc R . .
C16 C 0.4078(3) -0.0379(4) 0.8204(2) 0.0315(9) Uani 1 1 d . . .
H16A H 0.4454 -0.1174 0.8300 0.038 Uiso 1 1 calc R . .
H16B H 0.3692 -0.0467 0.8476 0.038 Uiso 1 1 calc R . .
C17 C 0.4038(3) 0.2110(4) 0.8167(2) 0.0291(9) Uani 1 1 d . . .
H17A H 0.3617 0.2163 0.8410 0.035 Uiso 1 1 calc R . .
H17B H 0.4383 0.2939 0.8270 0.035 Uiso 1 1 calc R . .
C18 C 0.4600(3) 0.0884(4) 0.8418(2) 0.0255(9) Uani 1 1 d . . .
C19 C 0.5342(2) 0.0905(4) 0.8142(2) 0.0252(8) Uani 1 1 d . . .
H19A H 0.5645 0.0036 0.8246 0.030 Uiso 1 1 calc R . .
H19B H 0.5131 0.1008 0.7644 0.030 Uiso 1 1 calc R . .
C20 C 0.4947(3) 0.0873(4) 0.9188(2) 0.0303(9) Uani 1 1 d . . .
H20A H 0.4477 0.0979 0.9376 0.036 Uiso 1 1 calc R . .
H20B H 0.5213 -0.0013 0.9339 0.036 Uiso 1 1 calc R . .
C21 C 0.5513(2) 0.6454(4) 0.8567(2) 0.0254(9) Uani 1 1 d . . .
C22 C 0.5101(2) 0.5905(4) 0.9015(2) 0.0272(9) Uani 1 1 d . . .
H22 H 0.4671 0.5241 0.8900 0.033 Uiso 1 1 calc R . .
C23 C 0.5443(3) 0.6519(4) 0.9658(2) 0.0321(10) Uani 1 1 d . . .
H23 H 0.5282 0.6336 1.0047 0.038 Uiso 1 1 calc R . .
C24 C 0.6063(3) 0.7445(4) 0.9621(2) 0.0296(9) Uani 1 1 d . . .
H24 H 0.6392 0.7993 0.9981 0.035 Uiso 1 1 calc R . .
C25 C 0.6109(3) 0.7417(4) 0.8953(2) 0.0295(9) Uani 1 1 d . . .
H25 H 0.6474 0.7949 0.8788 0.035 Uiso 1 1 calc R . .
C26 C 0.6654(3) 0.3539(4) 0.9388(2) 0.0288(9) Uani 1 1 d . . .
C27 C 0.7138(3) 0.4316(4) 0.9060(2) 0.0299(9) Uani 1 1 d . . .
H27 H 0.7135 0.4204 0.8607 0.036 Uiso 1 1 calc R . .
C28 C 0.7621(3) 0.5279(5) 0.9527(2) 0.0344(10) Uani 1 1 d . . .
H28 H 0.7994 0.5923 0.9439 0.041 Uiso 1 1 calc R . .
C29 C 0.7450(3) 0.5108(5) 1.0144(2) 0.0349(10) Uani 1 1 d . . .
H29 H 0.7691 0.5615 1.0545 0.042 Uiso 1 1 calc R . .
C30 C 0.6859(3) 0.4058(4) 1.0064(2) 0.0310(10) Uani 1 1 d . . .
H30 H 0.6634 0.3746 1.0402 0.037 Uiso 1 1 calc R . .
O1 O 0.48088(18) 0.3460(3) 0.55947(14) 0.0307(7) Uani 1 1 d . . .
O2 O 0.54761(17) 0.2411(3) 0.66670(14) 0.0296(6) Uani 1 1 d . . .
O3 O 0.36106(18) 0.2041(3) 0.74499(14) 0.0301(7) Uani 1 1 d . . .
O4 O 0.35958(19) -0.0375(3) 0.74996(15) 0.0343(7) Uani 1 1 d . . .
O5 O 0.47221(17) 0.5214(3) 0.75026(14) 0.0285(6) Uani 1 1 d . . .
O6 O 0.59149(19) 0.6556(3) 0.75127(14) 0.0334(7) Uani 1 1 d . . .
O7 O 0.59111(17) 0.1989(3) 0.84291(14) 0.0275(6) Uani 1 1 d . . .
O8 O 0.55479(18) 0.1909(3) 0.94536(14) 0.0301(7) Uani 1 1 d . . .
Fe1 Fe 0.34151(3) 0.02679(6) 0.56574(3) 0.02362(16) Uani 1 1 d U . .
Fe2 Fe 0.63738(3) 0.55659(6) 0.93837(3) 0.02371(15) Uani 1 1 d U . .
B1 B 0.4975(3) 0.2363(5) 0.6012(2) 0.0264(10) Uani 1 1 d . . .
B2 B 0.3392(3) 0.0811(5) 0.7156(2) 0.0281(10) Uani 1 1 d . . .
B3 B 0.5379(3) 0.6038(5) 0.7822(2) 0.0255(10) Uani 1 1 d . . .
B4 B 0.6001(3) 0.2432(5) 0.9068(2) 0.0276(10) Uani 1 1 d . . .
C31 C 0.2775(3) 0.5196(5) 0.7491(2) 0.0361(10) Uani 1 1 d . . .
H31 H 0.3365 0.4929 0.7537 0.043 Uiso 1 1 calc R A 1
Cl1A Cl 0.2327(3) 0.5528(5) 0.6641(2) 0.0613(11) Uani 0.45 1 d PU B 1
Cl2A Cl 0.2887(3) 0.6763(5) 0.7987(2) 0.0539(13) Uani 0.40 1 d PU B 1
Cl3A Cl 0.2683(5) 0.4891(8) 0.8291(4) 0.0543(16) Uani 0.20 1 d PU B 1
Cl1B Cl 0.2152(4) 0.5049(6) 0.6613(3) 0.0603(14) Uani 0.35 1 d PU B 2
Cl2B Cl 0.2953(4) 0.6805(6) 0.7772(4) 0.0435(13) Uani 0.30 1 d PU B 2
Cl3B Cl 0.2251(2) 0.4242(4) 0.79537(19) 0.0425(9) Uani 0.50 1 d PU B 2
Cl1C Cl 0.1865(6) 0.4599(10) 0.6900(5) 0.074(2) Uani 0.20 1 d PU B 3
Cl2C Cl 0.2992(3) 0.6876(5) 0.7431(3) 0.0561(13) Uani 0.30 1 d PU B 3
Cl3C Cl 0.2124(4) 0.4117(6) 0.7745(3) 0.0384(14) Uani 0.30 1 d PU B 3

loop_
_atom_site_aniso_label
_atom_site_aniso_U_11
_atom_site_aniso_U_22
_atom_site_aniso_U_33
_atom_site_aniso_U_23
_atom_site_aniso_U_13
_atom_site_aniso_U_12
C1 0.0221(19) 0.031(2) 0.033(2) -0.0038(18) 0.0143(17) -0.0029(17)
C2 0.0183(19) 0.031(2) 0.038(2) -0.0007(19) 0.0088(17) 0.0057(17)
C3 0.022(2) 0.029(2) 0.051(3) -0.005(2) 0.014(2) 0.0004(18)
C4 0.024(2) 0.034(2) 0.041(3) -0.015(2) 0.0147(19) -0.0059(18)
C5 0.030(2) 0.039(3) 0.035(2) -0.003(2) 0.0187(19) -0.0053(19)
C6 0.0218(19) 0.033(2) 0.034(2) -0.0006(19) 0.0133(17) 0.0033(17)
C7 0.021(2) 0.036(3) 0.045(3) -0.002(2) 0.0167(19) -0.0068(18)
C8 0.0124(18) 0.055(3) 0.038(3) -0.011(2) 0.0057(17) -0.0013(19)
C9 0.026(2) 0.044(3) 0.035(2) 0.001(2) 0.0067(19) 0.013(2)
C10 0.023(2) 0.032(2) 0.036(2) 0.0010(19) 0.0088(18) 0.0088(17)
C11 0.024(2) 0.032(2) 0.028(2) -0.0042(18) 0.0066(17) -0.0045(17)
C12 0.037(2) 0.027(2) 0.027(2) 0.0035(18) 0.0140(18) -0.0037(18)
C13 0.029(2) 0.025(2) 0.026(2) 0.0001(17) 0.0111(17) -0.0047(17)
C14 0.030(2) 0.036(2) 0.029(2) 0.0001(19) 0.0147(18) -0.0075(19)
C15 0.025(2) 0.032(2) 0.023(2) -0.0005(17) 0.0073(16) -0.0007(17)
C16 0.037(2) 0.028(2) 0.030(2) 0.0036(18) 0.0115(19) -0.0015(19)
C17 0.034(2) 0.026(2) 0.028(2) -0.0020(18) 0.0091(18) 0.0027(18)
C18 0.031(2) 0.021(2) 0.025(2) 0.0050(16) 0.0112(17) 0.0043(17)
C19 0.030(2) 0.019(2) 0.026(2) 0.0004(16) 0.0089(17) 0.0029(16)
C20 0.040(2) 0.024(2) 0.030(2) 0.0028(18) 0.0150(19) 0.0043(18)
C21 0.0240(19) 0.021(2) 0.032(2) 0.0026(17) 0.0093(17) 0.0060(16)
C22 0.024(2) 0.025(2) 0.034(2) -0.0038(18) 0.0123(17) 0.0015(16)
C23 0.036(2) 0.031(2) 0.032(2) -0.0018(19) 0.0155(19) 0.0061(19)
C24 0.035(2) 0.020(2) 0.034(2) -0.0084(18) 0.0104(19) 0.0027(17)
C25 0.034(2) 0.018(2) 0.038(2) -0.0003(18) 0.0124(19) 0.0020(17)
C26 0.028(2) 0.021(2) 0.035(2) 0.0016(18) 0.0065(18) 0.0081(17)
C27 0.027(2) 0.027(2) 0.036(2) -0.0020(19) 0.0110(18) 0.0068(18)
C28 0.026(2) 0.031(2) 0.043(3) -0.004(2) 0.0052(19) 0.0006(18)
C29 0.033(2) 0.032(3) 0.031(2) -0.0026(19) -0.0038(19) 0.0042(19)
C30 0.032(2) 0.028(2) 0.028(2) 0.0023(18) 0.0022(18) 0.0052(18)
O1 0.0363(16) 0.0320(17) 0.0252(15) -0.0018(13) 0.0115(13) -0.0074(13)
O2 0.0296(15) 0.0257(16) 0.0309(16) 0.0012(13) 0.0058(13) -0.0020(12)
O3 0.0331(15) 0.0244(16) 0.0308(16) -0.0001(12) 0.0072(13) 0.0040(12)
O4 0.0424(17) 0.0274(17) 0.0306(16) -0.0002(13) 0.0081(14) -0.0084(14)
O5 0.0279(14) 0.0335(17) 0.0278(15) -0.0042(13) 0.0141(12) -0.0047(13)
O6 0.0393(17) 0.0355(18) 0.0279(16) -0.0070(13) 0.0141(13) -0.0134(14)
O7 0.0299(15) 0.0231(15) 0.0305(16) -0.0026(12) 0.0111(12) -0.0016(12)
O8 0.0367(16) 0.0303(17) 0.0234(15) -0.0036(12) 0.0096(13) 0.0005(13)
Fe1 0.0191(3) 0.0254(3) 0.0273(3) -0.0011(2) 0.0086(2) 0.0007(2)
Fe2 0.0252(3) 0.0207(3) 0.0249(3) -0.0027(2) 0.0074(2) 0.0014(2)
B1 0.019(2) 0.034(3) 0.030(3) -0.003(2) 0.0135(19) -0.0001(19)
B2 0.023(2) 0.031(3) 0.034(3) 0.000(2) 0.015(2) -0.0028(19)
B3 0.022(2) 0.022(2) 0.033(3) 0.0041(19) 0.0102(19) 0.0028(18)
B4 0.027(2) 0.021(2) 0.032(3) 0.002(2) 0.006(2) 0.0096(19)
C31 0.028(2) 0.033(3) 0.047(3) 0.007(2) 0.013(2) 0.0006(19)
Cl1A 0.0624(14) 0.0618(14) 0.0574(13) 0.0042(9) 0.0154(9) -0.0018(9)
Cl2A 0.0571(15) 0.0519(15) 0.0535(15) -0.0016(10) 0.0185(10) -0.0064(9)
Cl3A 0.0550(18) 0.0558(19) 0.0539(18) -0.0001(10) 0.0195(11) 0.0017(10)
Cl1B 0.0622(16) 0.0595(17) 0.0564(16) 0.0019(10) 0.0147(10) -0.0018(10)
Cl2B 0.0465(15) 0.0404(15) 0.0436(16) -0.0025(10) 0.0142(10) -0.0044(9)
Cl3B 0.0417(12) 0.0479(12) 0.0424(12) 0.0034(9) 0.0197(9) -0.0013(8)
Cl1C 0.073(2) 0.074(2) 0.075(2) -0.0023(10) 0.0220(12) -0.0005(10)
Cl2C 0.0559(15) 0.0527(15) 0.0587(15) 0.0008(10) 0.0163(10) -0.0013(10)
Cl3C 0.0364(16) 0.0393(17) 0.0399(17) -0.0009(10) 0.0128(10) -0.0042(9)

loop_
_atom_type_symbol
_atom_type_description
_atom_type_scat_dispersion_real
_atom_type_scat_dispersion_imag
_atom_type_scat_source
C C 0.0033 0.0016 'International Tables Vol C Tables 4.2.6.8 and 6.1.1.4'
H H 0.0000 0.0000 'International Tables Vol C Tables 4.2.6.8 and 6.1.1.4'
O O 0.0106 0.0060 'International Tables Vol C Tables 4.2.6.8 and 6.1.1.4'
Fe Fe 0.3463 0.8444 'International Tables Vol C Tables 4.2.6.8 and 6.1.1.4'
B B 0.0013 0.0007 'International Tables Vol C Tables 4.2.6.8 and 6.1.1.4'
Cl Cl 0.1484 0.1585 'International Tables Vol C Tables 4.2.6.8 and 6.1.1.4'

loop_
_geom_angle_atom_site_label_1
_geom_angle_atom_site_label_2
_geom_angle_atom_site_label_3
_geom_angle
_geom_angle_site_symmetry_1
_geom_angle_site_symmetry_3
_geom_angle_publ_flag
C5 C1 C2 106.4(4) . . ?
C5 C1 B1 127.3(4) . . ?
C2 C1 B1 126.2(4) . . ?
C5 C1 Fe1 68.7(2) . . ?
C2 C1 Fe1 69.3(2) . . ?
B1 C1 Fe1 126.9(3) . . ?
C3 C2 C1 108.3(4) . . ?
C3 C2 Fe1 69.3(2) . . ?
C1 C2 Fe1 70.0(2) . . ?
C3 C2 H2 125.9 . . ?
C1 C2 H2 125.9 . . ?
Fe1 C2 H2 126.4 . . ?
C4 C3 C2 109.0(4) . . ?
C4 C3 Fe1 70.1(2) . . ?
C2 C3 Fe1 70.3(2) . . ?
C4 C3 H3 125.5 . . ?
C2 C3 H3 125.5 . . ?
Fe1 C3 H3 125.7 . . ?
C3 C4 C5 107.4(4) . . ?
C3 C4 Fe1 69.7(2) . . ?
C5 C4 Fe1 69.3(2) . . ?
C3 C4 H4 126.3 . . ?
C5 C4 H4 126.3 . . ?
Fe1 C4 H4 126.3 . . ?
C4 C5 C1 108.9(4) . . ?
C4 C5 Fe1 69.9(2) . . ?
C1 C5 Fe1 70.5(2) . . ?
C4 C5 H5 125.6 . . ?
C1 C5 H5 125.6 . . ?
Fe1 C5 H5 125.6 . . ?
C10 C6 C7 106.7(4) . . ?
C10 C6 B2 127.2(4) . . ?
C7 C6 B2 125.9(4) . . ?
C10 C6 Fe1 69.2(2) . . ?
C7 C6 Fe1 68.7(2) . . ?
B2 C6 Fe1 122.9(3) . . ?
C8 C7 C6 108.0(4) . . ?
C8 C7 Fe1 69.9(2) . . ?
C6 C7 Fe1 70.0(2) . . ?
C8 C7 H7 126.0 . . ?
C6 C7 H7 126.0 . . ?
Fe1 C7 H7 125.7 . . ?
C9 C8 C7 108.1(4) . . ?
C9 C8 Fe1 69.6(2) . . ?
C7 C8 Fe1 69.4(2) . . ?
C9 C8 H8 125.9 . . ?
C7 C8 H8 125.9 . . ?
Fe1 C8 H8 126.7 . . ?
C10 C9 C8 108.1(4) . . ?
C10 C9 Fe1 69.9(2) . . ?
C8 C9 Fe1 69.7(2) . . ?
C10 C9 H9 125.9 . . ?
C8 C9 H9 125.9 . . ?
Fe1 C9 H9 126.1 . . ?
C9 C10 C6 109.0(4) . . ?
C9 C10 Fe1 69.8(2) . . ?
C6 C10 Fe1 70.1(2) . . ?
C9 C10 H10 125.5 . . ?
C6 C10 H10 125.5 . . ?
Fe1 C10 H10 126.3 . . ?
O2 C11 C13 110.8(3) . . ?
O2 C11 H11A 109.5 . . ?
C13 C11 H11A 109.5 . . ?
O2 C11 H11B 109.5 . . ?
C13 C11 H11B 109.5 . . ?
H11A C11 H11B 108.1 . . ?
O1 C12 C13 112.3(3) . . ?
O1 C12 H12A 109.2 . . ?
C13 C12 H12A 109.2 . . ?
O1 C12 H12B 109.2 . . ?
C13 C12 H12B 109.2 . . ?
H12A C12 H12B 107.9 . . ?
C12 C13 C11 108.3(3) . . ?
C12 C13 C14 108.0(3) . . ?
C11 C13 C14 110.8(3) . . ?
C12 C13 C15 110.3(3) . . ?
C11 C13 C15 110.6(3) . . ?
C14 C13 C15 108.7(3) . . ?
O6 C14 C13 112.8(3) . . ?
O6 C14 H14A 109.0 . . ?
C13 C14 H14A 109.0 . . ?
O6 C14 H14B 109.0 . . ?
C13 C14 H14B 109.0 . . ?
H14A C14 H14B 107.8 . . ?
O5 C15 C13 111.3(3) . . ?
O5 C15 H15A 109.4 . . ?
C13 C15 H15A 109.4 . . ?
O5 C15 H15B 109.4 . . ?
C13 C15 H15B 109.4 . . ?
H15A C15 H15B 108.0 . . ?
O4 C16 C18 112.7(3) . . ?
O4 C16 H16A 109.0 . . ?
C18 C16 H16A 109.0 . . ?
O4 C16 H16B 109.0 . . ?
C18 C16 H16B 109.0 . . ?
H16A C16 H16B 107.8 . . ?
O3 C17 C18 111.7(3) . . ?
O3 C17 H17A 109.3 . . ?
C18 C17 H17A 109.3 . . ?
O3 C17 H17B 109.3 . . ?
C18 C17 H17B 109.3 . . ?
H17A C17 H17B 107.9 . . ?
C16 C18 C20 107.3(3) . . ?
C16 C18 C17 108.7(3) . . ?
C20 C18 C17 110.9(3) . . ?
C16 C18 C19 111.4(3) . . ?
C20 C18 C19 108.0(3) . . ?
C17 C18 C19 110.4(3) . . ?
O7 C19 C18 111.6(3) . . ?
O7 C19 H19A 109.3 . . ?
C18 C19 H19A 109.3 . . ?
O7 C19 H19B 109.3 . . ?
C18 C19 H19B 109.3 . . ?
H19A C19 H19B 108.0 . . ?
O8 C20 C18 113.1(3) . . ?
O8 C20 H20A 109.0 . . ?
C18 C20 H20A 109.0 . . ?
O8 C20 H20B 109.0 . . ?
C18 C20 H20B 109.0 . . ?
H20A C20 H20B 107.8 . . ?
C22 C21 C25 106.5(4) . . ?
C22 C21 B3 127.0(4) . . ?
C25 C21 B3 126.4(4) . . ?
C22 C21 Fe2 69.8(2) . . ?
C25 C21 Fe2 68.7(2) . . ?
B3 C21 Fe2 123.9(3) . . ?
C23 C22 C21 108.4(4) . . ?
C23 C22 Fe2 69.7(2) . . ?
C21 C22 Fe2 69.4(2) . . ?
C23 C22 H22 125.8 . . ?
C21 C22 H22 125.8 . . ?
Fe2 C22 H22 126.7 . . ?
C24 C23 C22 108.4(4) . . ?
C24 C23 Fe2 69.3(2) . . ?
C22 C23 Fe2 70.0(2) . . ?
C24 C23 H23 125.8 . . ?
C22 C23 H23 125.8 . . ?
Fe2 C23 H23 126.5 . . ?
C23 C24 C25 108.1(4) . . ?
C23 C24 Fe2 70.5(2) . . ?
C25 C24 Fe2 69.3(2) . . ?
C23 C24 H24 126.0 . . ?
C25 C24 H24 126.0 . . ?
Fe2 C24 H24 125.8 . . ?
C24 C25 C21 108.6(4) . . ?
C24 C25 Fe2 69.8(2) . . ?
C21 C25 Fe2 70.3(2) . . ?
C24 C25 H25 125.7 . . ?
C21 C25 H25 125.7 . . ?
Fe2 C25 H25 125.8 . . ?
C30 C26 C27 106.1(4) . . ?
C30 C26 B4 126.6(4) . . ?
C27 C26 B4 127.2(4) . . ?
C30 C26 Fe2 68.9(2) . . ?
C27 C26 Fe2 68.8(2) . . ?
B4 C26 Fe2 124.1(3) . . ?
C28 C27 C26 108.8(4) . . ?
C28 C27 Fe2 69.5(2) . . ?
C26 C27 Fe2 70.2(2) . . ?
C28 C27 H27 125.6 . . ?
C26 C27 H27 125.6 . . ?
Fe2 C27 H27 126.3 . . ?
C29 C28 C27 107.8(4) . . ?
C29 C28 Fe2 69.9(3) . . ?
C27 C28 Fe2 69.8(2) . . ?
C29 C28 H28 126.1 . . ?
C27 C28 H28 126.1 . . ?
Fe2 C28 H28 125.8 . . ?
C30 C29 C28 108.6(4) . . ?
C30 C29 Fe2 69.9(2) . . ?
C28 C29 Fe2 69.6(2) . . ?
C30 C29 H29 125.7 . . ?
C28 C29 H29 125.7 . . ?
Fe2 C29 H29 126.4 . . ?
C29 C30 C26 108.8(4) . . ?
C29 C30 Fe2 69.8(2) . . ?
C26 C30 Fe2 70.2(2) . . ?
C29 C30 H30 125.6 . . ?
C26 C30 H30 125.6 . . ?
Fe2 C30 H30 126.0 . . ?
B1 O1 C12 119.9(3) . . ?
B1 O2 C11 119.9(3) . . ?
B2 O3 C17 119.0(3) . . ?
B2 O4 C16 120.5(3) . . ?
B3 O5 C15 118.9(3) . . ?
B3 O6 C14 121.1(3) . . ?
B4 O7 C19 120.1(3) . . ?
B4 O8 C20 120.1(3) . . ?
C7 Fe1 C5 162.69(18) . . ?
C7 Fe1 C9 68.69(19) . . ?
C5 Fe1 C9 107.25(19) . . ?
C7 Fe1 C10 68.67(18) . . ?
C5 Fe1 C10 119.88(18) . . ?
C9 Fe1 C10 40.37(17) . . ?
C7 Fe1 C3 107.11(18) . . ?
C5 Fe1 C3 67.97(19) . . ?
C9 Fe1 C3 151.56(18) . . ?
C10 Fe1 C3 166.45(18) . . ?
C7 Fe1 C8 40.79(18) . . ?
C5 Fe1 C8 125.34(18) . . ?
C9 Fe1 C8 40.68(19) . . ?
C10 Fe1 C8 68.20(18) . . ?
C3 Fe1 C8 117.64(19) . . ?
C7 Fe1 C4 124.83(18) . . ?
C5 Fe1 C4 40.82(17) . . ?
C9 Fe1 C4 117.61(18) . . ?
C10 Fe1 C4 152.78(18) . . ?
C3 Fe1 C4 40.22(18) . . ?
C8 Fe1 C4 105.53(17) . . ?
C7 Fe1 C6 41.28(17) . . ?
C5 Fe1 C6 154.56(18) . . ?
C9 Fe1 C6 68.60(17) . . ?
C10 Fe1 C6 40.71(17) . . ?
C3 Fe1 C6 127.80(18) . . ?
C8 Fe1 C6 68.84(17) . . ?
C4 Fe1 C6 163.92(18) . . ?
C7 Fe1 C2 119.70(18) . . ?
C5 Fe1 C2 68.10(18) . . ?
C9 Fe1 C2 166.13(19) . . ?
C10 Fe1 C2 129.46(17) . . ?
C3 Fe1 C2 40.39(17) . . ?
C8 Fe1 C2 152.71(19) . . ?
C4 Fe1 C2 68.08(17) . . ?
C6 Fe1 C2 109.60(17) . . ?
C7 Fe1 C1 154.68(17) . . ?
C5 Fe1 C1 40.78(17) . . ?
C9 Fe1 C1 127.36(19) . . ?
C10 Fe1 C1 109.54(17) . . ?
C3 Fe1 C1 68.41(17) . . ?
C8 Fe1 C1 163.92(18) . . ?
C4 Fe1 C1 68.80(16) . . ?
C6 Fe1 C1 120.60(17) . . ?
C2 Fe1 C1 40.73(17) . . ?
C25 Fe2 C24 40.85(17) . . ?
C25 Fe2 C28 105.21(18) . . ?
C24 Fe2 C28 114.95(18) . . ?
C25 Fe2 C29 124.11(18) . . ?
C24 Fe2 C29 104.27(18) . . ?
C28 Fe2 C29 40.51(18) . . ?
C25 Fe2 C27 118.37(17) . . ?
C24 Fe2 C27 150.44(18) . . ?
C28 Fe2 C27 40.71(17) . . ?
C29 Fe2 C27 68.13(18) . . ?
C25 Fe2 C30 162.10(17) . . ?
C24 Fe2 C30 125.23(17) . . ?
C28 Fe2 C30 68.29(18) . . ?
C29 Fe2 C30 40.36(18) . . ?
C27 Fe2 C30 68.33(18) . . ?
C25 Fe2 C21 41.07(16) . . ?
C24 Fe2 C21 68.98(17) . . ?
C28 Fe2 C21 127.11(17) . . ?
C29 Fe2 C21 163.31(18) . . ?
C27 Fe2 C21 109.76(17) . . ?
C30 Fe2 C21 155.74(17) . . ?
C25 Fe2 C23 68.11(17) . . ?
C24 Fe2 C23 40.21(17) . . ?
C28 Fe2 C23 149.19(18) . . ?
C29 Fe2 C23 116.79(18) . . ?
C27 Fe2 C23 168.91(18) . . ?
C30 Fe2 C23 108.40(18) . . ?
C21 Fe2 C23 68.55(16) . . ?
C25 Fe2 C22 68.28(17) . . ?
C24 Fe2 C22 68.03(17) . . ?
C28 Fe2 C22 167.06(17) . . ?
C29 Fe2 C22 152.40(18) . . ?
C27 Fe2 C22 131.40(17) . . ?
C30 Fe2 C22 121.25(17) . . ?
C21 Fe2 C22 40.79(16) . . ?
C23 Fe2 C22 40.34(16) . . ?
C25 Fe2 C26 154.23(17) . . ?
C24 Fe2 C26 164.79(17) . . ?
C28 Fe2 C26 68.99(18) . . ?
C29 Fe2 C26 68.61(17) . . ?
C27 Fe2 C26 41.00(17) . . ?
C30 Fe2 C26 40.90(17) . . ?
C21 Fe2 C26 121.47(17) . . ?
C23 Fe2 C26 129.72(18) . . ?
C22 Fe2 C26 111.67(17) . . ?
O2 B1 O1 123.3(4) . . ?
O2 B1 C1 117.8(4) . . ?
O1 B1 C1 118.9(4) . . ?
O3 B2 O4 123.2(4) . . ?
O3 B2 C6 119.8(4) . . ?
O4 B2 C6 117.0(4) . . ?
O6 B3 O5 123.2(4) . . ?
O6 B3 C21 117.6(4) . . ?
O5 B3 C21 119.1(4) . . ?
O7 B4 O8 122.6(4) . . ?
O7 B4 C26 119.7(4) . . ?
O8 B4 C26 117.7(4) . . ?
Cl2B C31 Cl2C 25.0(2) . . ?
Cl2B C31 Cl1A 98.5(4) . . ?
Cl2C C31 Cl1A 76.9(3) . . ?
Cl2B C31 Cl3C 122.5(4) . . ?
Cl2C C31 Cl3C 142.4(4) . . ?
Cl1A C31 Cl3C 108.6(3) . . ?
Cl2B C31 Cl1C 125.9(5) . . ?
Cl2C C31 Cl1C 115.9(5) . . ?
Cl1A C31 Cl1C 48.3(4) . . ?
Cl3C C31 Cl1C 60.4(4) . . ?
Cl2B C31 Cl3A 83.8(4) . . ?
Cl2C C31 Cl3A 108.8(4) . . ?
Cl1A C31 Cl3A 150.6(4) . . ?
Cl3C C31 Cl3A 49.2(3) . . ?
Cl1C C31 Cl3A 107.2(5) . . ?
Cl2B C31 Cl3B 112.3(4) . . ?
Cl2C C31 Cl3B 135.3(4) . . ?
Cl1A C31 Cl3B 122.0(3) . . ?
Cl3C C31 Cl3B 14.3(2) . . ?
Cl1C C31 Cl3B 74.1(4) . . ?
Cl3A C31 Cl3B 34.9(3) . . ?
Cl2B C31 Cl1B 114.1(4) . . ?
Cl2C C31 Cl1B 94.1(4) . . ?
Cl1A C31 Cl1B 17.8(2) . . ?
Cl3C C31 Cl1B 92.3(4) . . ?
Cl1C C31 Cl1B 32.2(3) . . ?
Cl3A C31 Cl1B 139.1(4) . . ?
Cl3B C31 Cl1B 106.3(3) . . ?
Cl2B C31 Cl2A 15.4(2) . . ?
Cl2C C31 Cl2A 40.2(3) . . ?
Cl1A C31 Cl2A 110.4(3) . . ?
Cl3C C31 Cl2A 108.3(3) . . ?
Cl1C C31 Cl2A 126.6(4) . . ?
Cl3A C31 Cl2A 68.6(3) . . ?
Cl3B C31 Cl2A 97.3(3) . . ?
Cl1B C31 Cl2A 124.1(3) . . ?
Cl2B C31 H31 98.9 . . ?
Cl2C C31 H31 92.1 . . ?
Cl1A C31 H31 104.3 . . ?
Cl3C C31 H31 120.7 . . ?
Cl1C C31 H31 126.9 . . ?
Cl3A C31 H31 104.3 . . ?
Cl3B C31 H31 117.1 . . ?
Cl1B C31 H31 108.4 . . ?
Cl2A C31 H31 104.3 . . ?
C31 Cl2A Cl3A 53.5(3) . . ?
C31 Cl3A Cl2A 57.9(3) . . ?
C31 Cl1C Cl3C 59.5(4) . . ?
C31 Cl3C Cl1C 60.1(4) . . ?

loop_
_geom_bond_atom_site_label_1
_geom_bond_atom_site_label_2
_geom_bond_distance
_geom_bond_site_symmetry_2
_geom_bond_publ_flag
C1 C5 1.429(6) . ?
C1 C2 1.433(6) . ?
C1 B1 1.550(6) . ?
C1 Fe1 2.063(4) . ?
C2 C3 1.414(6) . ?
C2 Fe1 2.054(4) . ?
C2 H2 0.9500 . ?
C3 C4 1.406(6) . ?
C3 Fe1 2.042(4) . ?
C3 H3 0.9500 . ?
C4 C5 1.425(6) . ?
C4 Fe1 2.047(4) . ?
C4 H4 0.9500 . ?
C5 Fe1 2.039(4) . ?
C5 H5 0.9500 . ?
C6 C10 1.424(6) . ?
C6 C7 1.441(6) . ?
C6 B2 1.556(6) . ?
C6 Fe1 2.053(4) . ?
C7 C8 1.421(6) . ?
C7 Fe1 2.036(4) . ?
C7 H7 0.9500 . ?
C8 C9 1.419(7) . ?
C8 Fe1 2.042(4) . ?
C8 H8 0.9500 . ?
C9 C10 1.409(6) . ?
C9 Fe1 2.040(4) . ?
C9 H9 0.9500 . ?
C10 Fe1 2.042(4) . ?
C10 H10 0.9500 . ?
C11 O2 1.438(5) . ?
C11 C13 1.531(6) . ?
C11 H11A 0.9900 . ?
C11 H11B 0.9900 . ?
C12 O1 1.434(5) . ?
C12 C13 1.527(5) . ?
C12 H12A 0.9900 . ?
C12 H12B 0.9900 . ?
C13 C14 1.531(6) . ?
C13 C15 1.532(5) . ?
C14 O6 1.434(5) . ?
C14 H14A 0.9900 . ?
C14 H14B 0.9900 . ?
C15 O5 1.436(5) . ?
C15 H15A 0.9900 . ?
C15 H15B 0.9900 . ?
C16 O4 1.436(5) . ?
C16 C18 1.513(6) . ?
C16 H16A 0.9900 . ?
C16 H16B 0.9900 . ?
C17 O3 1.441(5) . ?
C17 C18 1.526(6) . ?
C17 H17A 0.9900 . ?
C17 H17B 0.9900 . ?
C18 C20 1.525(6) . ?
C18 C19 1.527(5) . ?
C19 O7 1.437(5) . ?
C19 H19A 0.9900 . ?
C19 H19B 0.9900 . ?
C20 O8 1.424(5) . ?
C20 H20A 0.9900 . ?
C20 H20B 0.9900 . ?
C21 C22 1.432(6) . ?
C21 C25 1.432(6) . ?
C21 B3 1.553(6) . ?
C21 Fe2 2.052(4) . ?
C22 C23 1.418(6) . ?
C22 Fe2 2.057(4) . ?
C22 H22 0.9500 . ?
C23 C24 1.406(6) . ?
C23 Fe2 2.053(4) . ?
C23 H23 0.9500 . ?
C24 C25 1.419(6) . ?
C24 Fe2 2.037(4) . ?
C24 H24 0.9500 . ?
C25 Fe2 2.030(4) . ?
C25 H25 0.9500 . ?
C26 C30 1.435(6) . ?
C26 C27 1.438(6) . ?
C26 B4 1.547(7) . ?
C26 Fe2 2.063(4) . ?
C27 C28 1.420(6) . ?
C27 Fe2 2.044(4) . ?
C27 H27 0.9500 . ?
C28 C29 1.414(6) . ?
C28 Fe2 2.040(4) . ?
C28 H28 0.9500 . ?
C29 C30 1.410(6) . ?
C29 Fe2 2.043(4) . ?
C29 H29 0.9500 . ?
C30 Fe2 2.045(4) . ?
C30 H30 0.9500 . ?
O1 B1 1.365(6) . ?
O2 B1 1.360(5) . ?
O3 B2 1.363(6) . ?
O4 B2 1.364(6) . ?
O5 B3 1.365(6) . ?
O6 B3 1.361(5) . ?
O7 B4 1.364(5) . ?
O8 B4 1.370(6) . ?
C31 Cl2B 1.693(7) . ?
C31 Cl2C 1.718(7) . ?
C31 Cl1A 1.725(6) . ?
C31 Cl3C 1.727(7) . ?
C31 Cl1C 1.737(10) . ?
C31 Cl3A 1.748(8) . ?
C31 Cl3B 1.769(5) . ?
C31 Cl1B 1.805(7) . ?
C31 Cl2A 1.843(7) . ?
C31 H31 1.0000 . ?
Cl2A Cl3A 2.025(9) . ?
Cl1C Cl3C 1.743(11) . ?

loop_
_geom_torsion_atom_site_label_1
_geom_torsion_atom_site_label_2
_geom_torsion_atom_site_label_3
_geom_torsion_atom_site_label_4
_geom_torsion
_geom_torsion_site_symmetry_1
_geom_torsion_site_symmetry_2
_geom_torsion_site_symmetry_3
_geom_torsion_site_symmetry_4
_geom_torsion_publ_flag
C5 C1 C2 C3 0.0(4) . . . . ?
B1 C1 C2 C3 -179.8(4) . . . . ?
Fe1 C1 C2 C3 58.9(3) . . . . ?
C5 C1 C2 Fe1 -58.9(3) . . . . ?
B1 C1 C2 Fe1 121.3(4) . . . . ?
C1 C2 C3 C4 0.3(4) . . . . ?
Fe1 C2 C3 C4 59.6(3) . . . . ?
C1 C2 C3 Fe1 -59.3(3) . . . . ?
C2 C3 C4 C5 -0.4(5) . . . . ?
Fe1 C3 C4 C5 59.3(3) . . . . ?
C2 C3 C4 Fe1 -59.7(3) . . . . ?
C3 C4 C5 C1 0.4(4) . . . . ?
Fe1 C4 C5 C1 60.0(3) . . . . ?
C3 C4 C5 Fe1 -59.5(3) . . . . ?
C2 C1 C5 C4 -0.3(4) . . . . ?
B1 C1 C5 C4 179.5(4) . . . . ?
Fe1 C1 C5 C4 -59.6(3) . . . . ?
C2 C1 C5 Fe1 59.3(3) . . . . ?
B1 C1 C5 Fe1 -120.9(4) . . . . ?
C10 C6 C7 C8 -0.8(4) . . . . ?
B2 C6 C7 C8 -175.8(4) . . . . ?
Fe1 C6 C7 C8 -59.8(3) . . . . ?
C10 C6 C7 Fe1 59.0(3) . . . . ?
B2 C6 C7 Fe1 -116.0(4) . . . . ?
C6 C7 C8 C9 0.9(4) . . . . ?
Fe1 C7 C8 C9 -59.0(3) . . . . ?
C6 C7 C8 Fe1 59.9(3) . . . . ?
C7 C8 C9 C10 -0.7(5) . . . . ?
Fe1 C8 C9 C10 -59.5(3) . . . . ?
C7 C8 C9 Fe1 58.8(3) . . . . ?
C8 C9 C10 C6 0.2(5) . . . . ?
Fe1 C9 C10 C6 -59.3(3) . . . . ?
C8 C9 C10 Fe1 59.4(3) . . . . ?
C7 C6 C10 C9 0.4(4) . . . . ?
B2 C6 C10 C9 175.2(4) . . . . ?
Fe1 C6 C10 C9 59.1(3) . . . . ?
C7 C6 C10 Fe1 -58.7(3) . . . . ?
B2 C6 C10 Fe1 116.2(4) . . . . ?
O1 C12 C13 C11 51.9(4) . . . . ?
O1 C12 C13 C14 171.9(3) . . . . ?
O1 C12 C13 C15 -69.4(4) . . . . ?
O2 C11 C13 C12 -54.5(4) . . . . ?
O2 C11 C13 C14 -172.8(3) . . . . ?
O2 C11 C13 C15 66.6(4) . . . . ?
C12 C13 C14 O6 166.9(3) . . . . ?
C11 C13 C14 O6 -74.6(4) . . . . ?
C15 C13 C14 O6 47.2(5) . . . . ?
C12 C13 C15 O5 -173.0(3) . . . . ?
C11 C13 C15 O5 67.1(4) . . . . ?
C14 C13 C15 O5 -54.8(4) . . . . ?
O4 C16 C18 C20 169.7(3) . . . . ?
O4 C16 C18 C17 49.7(4) . . . . ?
O4 C16 C18 C19 -72.2(4) . . . . ?
O3 C17 C18 C16 -54.1(4) . . . . ?
O3 C17 C18 C20 -171.9(3) . . . . ?
O3 C17 C18 C19 68.4(4) . . . . ?
C16 C18 C19 O7 -170.9(3) . . . . ?
C20 C18 C19 O7 -53.2(4) . . . . ?
C17 C18 C19 O7 68.3(4) . . . . ?
C16 C18 C20 O8 171.6(3) . . . . ?
C17 C18 C20 O8 -69.8(4) . . . . ?
C19 C18 C20 O8 51.4(4) . . . . ?
C25 C21 C22 C23 -0.3(4) . . . . ?
B3 C21 C22 C23 176.7(4) . . . . ?
Fe2 C21 C22 C23 58.9(3) . . . . ?
C25 C21 C22 Fe2 -59.1(3) . . . . ?
B3 C21 C22 Fe2 117.9(4) . . . . ?
C21 C22 C23 C24 0.1(5) . . . . ?
Fe2 C22 C23 C24 58.8(3) . . . . ?
C21 C22 C23 Fe2 -58.7(3) . . . . ?
C22 C23 C24 C25 0.2(5) . . . . ?
Fe2 C23 C24 C25 59.4(3) . . . . ?
C22 C23 C24 Fe2 -59.2(3) . . . . ?
C23 C24 C25 C21 -0.3(5) . . . . ?
Fe2 C24 C25 C21 59.8(3) . . . . ?
C23 C24 C25 Fe2 -60.1(3) . . . . ?
C22 C21 C25 C24 0.4(4) . . . . ?
B3 C21 C25 C24 -176.7(4) . . . . ?
Fe2 C21 C25 C24 -59.5(3) . . . . ?
C22 C21 C25 Fe2 59.9(3) . . . . ?
B3 C21 C25 Fe2 -117.1(4) . . . . ?
C30 C26 C27 C28 -0.1(5) . . . . ?
B4 C26 C27 C28 176.3(4) . . . . ?
Fe2 C26 C27 C28 59.0(3) . . . . ?
C30 C26 C27 Fe2 -59.1(3) . . . . ?
B4 C26 C27 Fe2 117.4(4) . . . . ?
C26 C27 C28 C29 0.4(5) . . . . ?
Fe2 C27 C28 C29 59.8(3) . . . . ?
C26 C27 C28 Fe2 -59.4(3) . . . . ?
C27 C28 C29 C30 -0.5(5) . . . . ?
Fe2 C28 C29 C30 59.2(3) . . . . ?
C27 C28 C29 Fe2 -59.8(3) . . . . ?
C28 C29 C30 C26 0.5(5) . . . . ?
Fe2 C29 C30 C26 59.6(3) . . . . ?
C28 C29 C30 Fe2 -59.1(3) . . . . ?
C27 C26 C30 C29 -0.3(5) . . . . ?
B4 C26 C30 C29 -176.7(4) . . . . ?
Fe2 C26 C30 C29 -59.3(3) . . . . ?
C27 C26 C30 Fe2 59.0(3) . . . . ?
B4 C26 C30 Fe2 -117.4(4) . . . . ?
C13 C12 O1 B1 -25.6(5) . . . . ?
C13 C11 O2 B1 31.5(5) . . . . ?
C18 C17 O3 B2 32.2(5) . . . . ?
C18 C16 O4 B2 -23.5(5) . . . . ?
C13 C15 O5 B3 34.3(5) . . . . ?
C13 C14 O6 B3 -19.0(6) . . . . ?
C18 C19 O7 B4 30.4(5) . . . . ?
C18 C20 O8 B4 -25.7(5) . . . . ?
C8 C7 Fe1 C5 -42.1(7) . . . . ?
C6 C7 Fe1 C5 -160.9(6) . . . . ?
C8 C7 Fe1 C9 37.4(3) . . . . ?
C6 C7 Fe1 C9 -81.4(3) . . . . ?
C8 C7 Fe1 C10 80.9(3) . . . . ?
C6 C7 Fe1 C10 -37.9(2) . . . . ?
C8 C7 Fe1 C3 -112.7(3) . . . . ?
C6 C7 Fe1 C3 128.4(3) . . . . ?
C6 C7 Fe1 C8 -118.9(4) . . . . ?
C8 C7 Fe1 C4 -72.1(3) . . . . ?
C6 C7 Fe1 C4 169.0(2) . . . . ?
C8 C7 Fe1 C6 118.9(4) . . . . ?
C8 C7 Fe1 C2 -154.8(3) . . . . ?
C6 C7 Fe1 C2 86.3(3) . . . . ?
C8 C7 Fe1 C1 171.7(4) . . . . ?
C6 C7 Fe1 C1 52.9(5) . . . . ?
C4 C5 Fe1 C7 -39.0(7) . . . . ?
C1 C5 Fe1 C7 -158.6(6) . . . . ?
C4 C5 Fe1 C9 -112.5(3) . . . . ?
C1 C5 Fe1 C9 127.8(3) . . . . ?
C4 C5 Fe1 C10 -154.6(3) . . . . ?
C1 C5 Fe1 C10 85.7(3) . . . . ?
C4 C5 Fe1 C3 37.7(3) . . . . ?
C1 C5 Fe1 C3 -82.0(3) . . . . ?
C4 C5 Fe1 C8 -71.4(3) . . . . ?
C1 C5 Fe1 C8 168.9(3) . . . . ?
C1 C5 Fe1 C4 -119.7(4) . . . . ?
C4 C5 Fe1 C6 171.2(4) . . . . ?
C1 C5 Fe1 C6 51.5(5) . . . . ?
C4 C5 Fe1 C2 81.4(3) . . . . ?
C1 C5 Fe1 C2 -38.3(3) . . . . ?
C4 C5 Fe1 C1 119.7(4) . . . . ?
C10 C9 Fe1 C7 81.7(3) . . . . ?
C8 C9 Fe1 C7 -37.5(3) . . . . ?
C10 C9 Fe1 C5 -116.1(3) . . . . ?
C8 C9 Fe1 C5 124.6(3) . . . . ?
C8 C9 Fe1 C10 -119.3(4) . . . . ?
C10 C9 Fe1 C3 168.5(4) . . . . ?
C8 C9 Fe1 C3 49.2(5) . . . . ?
C10 C9 Fe1 C8 119.3(4) . . . . ?
C10 C9 Fe1 C4 -159.1(3) . . . . ?
C8 C9 Fe1 C4 81.7(3) . . . . ?
C10 C9 Fe1 C6 37.2(3) . . . . ?
C8 C9 Fe1 C6 -82.0(3) . . . . ?
C10 C9 Fe1 C2 -47.9(8) . . . . ?
C8 C9 Fe1 C2 -167.2(7) . . . . ?
C10 C9 Fe1 C1 -75.6(3) . . . . ?
C8 C9 Fe1 C1 165.1(2) . . . . ?
C9 C10 Fe1 C7 -81.8(3) . . . . ?
C6 C10 Fe1 C7 38.5(2) . . . . ?
C9 C10 Fe1 C5 81.5(3) . . . . ?
C6 C10 Fe1 C5 -158.3(2) . . . . ?
C6 C10 Fe1 C9 120.2(4) . . . . ?
C9 C10 Fe1 C3 -156.0(7) . . . . ?
C6 C10 Fe1 C3 -35.8(9) . . . . ?
C9 C10 Fe1 C8 -37.8(3) . . . . ?
C6 C10 Fe1 C8 82.5(3) . . . . ?
C9 C10 Fe1 C4 43.8(5) . . . . ?
C6 C10 Fe1 C4 164.0(3) . . . . ?
C9 C10 Fe1 C6 -120.2(4) . . . . ?
C9 C10 Fe1 C2 166.7(3) . . . . ?
C6 C10 Fe1 C2 -73.1(3) . . . . ?
C9 C10 Fe1 C1 125.2(3) . . . . ?
C6 C10 Fe1 C1 -114.6(3) . . . . ?
C4 C3 Fe1 C7 124.2(3) . . . . ?
C2 C3 Fe1 C7 -116.0(3) . . . . ?
C4 C3 Fe1 C5 -38.2(2) . . . . ?
C2 C3 Fe1 C5 81.7(3) . . . . ?
C4 C3 Fe1 C9 47.5(5) . . . . ?
C2 C3 Fe1 C9 167.3(4) . . . . ?
C4 C3 Fe1 C10 -166.1(7) . . . . ?
C2 C3 Fe1 C10 -46.3(9) . . . . ?
C4 C3 Fe1 C8 81.3(3) . . . . ?
C2 C3 Fe1 C8 -158.8(3) . . . . ?
C2 C3 Fe1 C4 119.9(4) . . . . ?
C4 C3 Fe1 C6 165.0(2) . . . . ?
C2 C3 Fe1 C6 -75.1(3) . . . . ?
C4 C3 Fe1 C2 -119.9(4) . . . . ?
C4 C3 Fe1 C1 -82.3(3) . . . . ?
C2 C3 Fe1 C1 37.6(3) . . . . ?
C9 C8 Fe1 C7 119.7(4) . . . . ?
C9 C8 Fe1 C5 -74.5(3) . . . . ?
C7 C8 Fe1 C5 165.9(3) . . . . ?
C7 C8 Fe1 C9 -119.7(4) . . . . ?
C9 C8 Fe1 C10 37.5(3) . . . . ?
C7 C8 Fe1 C10 -82.2(3) . . . . ?
C9 C8 Fe1 C3 -156.0(3) . . . . ?
C7 C8 Fe1 C3 84.3(3) . . . . ?
C9 C8 Fe1 C4 -114.5(3) . . . . ?
C7 C8 Fe1 C4 125.8(3) . . . . ?
C9 C8 Fe1 C6 81.4(3) . . . . ?
C7 C8 Fe1 C6 -38.3(3) . . . . ?
C9 C8 Fe1 C2 173.3(3) . . . . ?
C7 C8 Fe1 C2 53.7(5) . . . . ?
C9 C8 Fe1 C1 -47.5(7) . . . . ?
C7 C8 Fe1 C1 -167.2(6) . . . . ?
C3 C4 Fe1 C7 -74.5(3) . . . . ?
C5 C4 Fe1 C7 166.8(3) . . . . ?
C3 C4 Fe1 C5 118.7(4) . . . . ?
C3 C4 Fe1 C9 -156.7(3) . . . . ?
C5 C4 Fe1 C9 84.6(3) . . . . ?
C3 C4 Fe1 C10 173.0(3) . . . . ?
C5 C4 Fe1 C10 54.2(5) . . . . ?
C5 C4 Fe1 C3 -118.7(4) . . . . ?
C3 C4 Fe1 C8 -114.7(3) . . . . ?
C5 C4 Fe1 C8 126.6(3) . . . . ?
C3 C4 Fe1 C6 -47.5(7) . . . . ?
C5 C4 Fe1 C6 -166.2(5) . . . . ?
C3 C4 Fe1 C2 37.3(2) . . . . ?
C5 C4 Fe1 C2 -81.4(3) . . . . ?
C3 C4 Fe1 C1 81.2(3) . . . . ?
C5 C4 Fe1 C1 -37.5(3) . . . . ?
C10 C6 Fe1 C7 -118.6(4) . . . . ?
B2 C6 Fe1 C7 119.8(5) . . . . ?
C10 C6 Fe1 C5 48.3(5) . . . . ?
C7 C6 Fe1 C5 166.9(4) . . . . ?
B2 C6 Fe1 C5 -73.3(6) . . . . ?
C10 C6 Fe1 C9 -37.0(3) . . . . ?
C7 C6 Fe1 C9 81.6(3) . . . . ?
B2 C6 Fe1 C9 -158.5(4) . . . . ?
C7 C6 Fe1 C10 118.6(4) . . . . ?
B2 C6 Fe1 C10 -121.6(5) . . . . ?
C10 C6 Fe1 C3 170.0(2) . . . . ?
C7 C6 Fe1 C3 -71.4(3) . . . . ?
B2 C6 Fe1 C3 48.4(4) . . . . ?
C10 C6 Fe1 C8 -80.7(3) . . . . ?
C7 C6 Fe1 C8 37.8(3) . . . . ?
B2 C6 Fe1 C8 157.7(4) . . . . ?
C10 C6 Fe1 C4 -152.9(6) . . . . ?
C7 C6 Fe1 C4 -34.3(7) . . . . ?
B2 C6 Fe1 C4 85.5(7) . . . . ?
C10 C6 Fe1 C2 128.4(3) . . . . ?
C7 C6 Fe1 C2 -113.1(3) . . . . ?
B2 C6 Fe1 C2 6.8(4) . . . . ?
C10 C6 Fe1 C1 84.7(3) . . . . ?
C7 C6 Fe1 C1 -156.7(3) . . . . ?
B2 C6 Fe1 C1 -36.8(4) . . . . ?
C3 C2 Fe1 C7 81.5(3) . . . . ?
C1 C2 Fe1 C7 -158.8(2) . . . . ?
C3 C2 Fe1 C5 -81.3(3) . . . . ?
C1 C2 Fe1 C5 38.4(2) . . . . ?
C3 C2 Fe1 C9 -154.1(7) . . . . ?
C1 C2 Fe1 C9 -34.5(8) . . . . ?
C3 C2 Fe1 C10 167.3(3) . . . . ?
C1 C2 Fe1 C10 -73.0(3) . . . . ?
C1 C2 Fe1 C3 119.7(4) . . . . ?
C3 C2 Fe1 C8 44.2(5) . . . . ?
C1 C2 Fe1 C8 163.9(3) . . . . ?
C3 C2 Fe1 C4 -37.1(3) . . . . ?
C1 C2 Fe1 C4 82.5(3) . . . . ?
C3 C2 Fe1 C6 125.8(3) . . . . ?
C1 C2 Fe1 C6 -114.5(3) . . . . ?
C3 C2 Fe1 C1 -119.7(4) . . . . ?
C5 C1 Fe1 C7 165.3(4) . . . . ?
C2 C1 Fe1 C7 47.2(5) . . . . ?
B1 C1 Fe1 C7 -73.3(6) . . . . ?
C2 C1 Fe1 C5 -118.1(4) . . . . ?
B1 C1 Fe1 C5 121.4(5) . . . . ?
C5 C1 Fe1 C9 -71.7(3) . . . . ?
C2 C1 Fe1 C9 170.2(2) . . . . ?
B1 C1 Fe1 C9 49.7(4) . . . . ?
C5 C1 Fe1 C10 -113.4(3) . . . . ?
C2 C1 Fe1 C10 128.4(3) . . . . ?
B1 C1 Fe1 C10 8.0(4) . . . . ?
C5 C1 Fe1 C3 80.9(3) . . . . ?
C2 C1 Fe1 C3 -37.3(3) . . . . ?
B1 C1 Fe1 C3 -157.7(4) . . . . ?
C5 C1 Fe1 C8 -34.5(7) . . . . ?
C2 C1 Fe1 C8 -152.6(6) . . . . ?
B1 C1 Fe1 C8 86.9(7) . . . . ?
C5 C1 Fe1 C4 37.5(3) . . . . ?
C2 C1 Fe1 C4 -80.6(3) . . . . ?
B1 C1 Fe1 C4 158.9(4) . . . . ?
C5 C1 Fe1 C6 -157.0(3) . . . . ?
C2 C1 Fe1 C6 84.9(3) . . . . ?
B1 C1 Fe1 C6 -35.6(4) . . . . ?
C5 C1 Fe1 C2 118.1(4) . . . . ?
B1 C1 Fe1 C2 -120.4(5) . . . . ?
C21 C25 Fe2 C24 -119.5(3) . . . . ?
C24 C25 Fe2 C28 -110.7(3) . . . . ?
C21 C25 Fe2 C28 129.8(2) . . . . ?
C24 C25 Fe2 C29 -70.8(3) . . . . ?
C21 C25 Fe2 C29 169.6(2) . . . . ?
C24 C25 Fe2 C27 -152.5(3) . . . . ?
C21 C25 Fe2 C27 88.0(3) . . . . ?
C24 C25 Fe2 C30 -44.6(7) . . . . ?
C21 C25 Fe2 C30 -164.1(5) . . . . ?
C24 C25 Fe2 C21 119.5(3) . . . . ?
C24 C25 Fe2 C23 37.5(3) . . . . ?
C21 C25 Fe2 C23 -82.0(3) . . . . ?
C24 C25 Fe2 C22 81.1(3) . . . . ?
C21 C25 Fe2 C22 -38.4(2) . . . . ?
C24 C25 Fe2 C26 176.2(4) . . . . ?
C21 C25 Fe2 C26 56.7(5) . . . . ?
C23 C24 Fe2 C25 119.0(4) . . . . ?
C23 C24 Fe2 C28 -156.5(3) . . . . ?
C25 C24 Fe2 C28 84.5(3) . . . . ?
C23 C24 Fe2 C29 -114.8(3) . . . . ?
C25 C24 Fe2 C29 126.2(3) . . . . ?
C23 C24 Fe2 C27 174.5(3) . . . . ?
C25 C24 Fe2 C27 55.5(4) . . . . ?
C23 C24 Fe2 C30 -76.3(3) . . . . ?
C25 C24 Fe2 C30 164.7(2) . . . . ?
C23 C24 Fe2 C21 81.2(3) . . . . ?
C25 C24 Fe2 C21 -37.8(2) . . . . ?
C25 C24 Fe2 C23 -119.0(4) . . . . ?
C23 C24 Fe2 C22 37.3(2) . . . . ?
C25 C24 Fe2 C22 -81.7(3) . . . . ?
C23 C24 Fe2 C26 -54.7(7) . . . . ?
C25 C24 Fe2 C26 -173.7(6) . . . . ?
C29 C28 Fe2 C25 125.2(3) . . . . ?
C27 C28 Fe2 C25 -116.0(3) . . . . ?
C29 C28 Fe2 C24 82.8(3) . . . . ?
C27 C28 Fe2 C24 -158.5(3) . . . . ?
C27 C28 Fe2 C29 118.8(4) . . . . ?
C29 C28 Fe2 C27 -118.8(4) . . . . ?
C29 C28 Fe2 C30 -37.2(3) . . . . ?
C27 C28 Fe2 C30 81.6(3) . . . . ?
C29 C28 Fe2 C21 164.5(3) . . . . ?
C27 C28 Fe2 C21 -76.7(3) . . . . ?
C29 C28 Fe2 C23 52.6(5) . . . . ?
C27 C28 Fe2 C23 171.3(3) . . . . ?
C29 C28 Fe2 C22 -176.7(7) . . . . ?
C27 C28 Fe2 C22 -57.9(9) . . . . ?
C29 C28 Fe2 C26 -81.3(3) . . . . ?
C27 C28 Fe2 C26 37.5(3) . . . . ?
C30 C29 Fe2 C25 167.9(2) . . . . ?
C28 C29 Fe2 C25 -72.3(3) . . . . ?
C30 C29 Fe2 C24 128.3(3) . . . . ?
C28 C29 Fe2 C24 -111.9(3) . . . . ?
C30 C29 Fe2 C28 -119.8(4) . . . . ?
C30 C29 Fe2 C27 -81.8(3) . . . . ?
C28 C29 Fe2 C27 38.0(3) . . . . ?
C28 C29 Fe2 C30 119.8(4) . . . . ?
C30 C29 Fe2 C21 -167.8(5) . . . . ?
C28 C29 Fe2 C21 -48.0(7) . . . . ?
C30 C29 Fe2 C23 87.3(3) . . . . ?
C28 C29 Fe2 C23 -152.9(3) . . . . ?
C30 C29 Fe2 C22 58.6(5) . . . . ?
C28 C29 Fe2 C22 178.4(3) . . . . ?
C30 C29 Fe2 C26 -37.6(3) . . . . ?
C28 C29 Fe2 C26 82.3(3) . . . . ?
C28 C27 Fe2 C25 80.2(3) . . . . ?
C26 C27 Fe2 C25 -159.8(2) . . . . ?
C28 C27 Fe2 C24 42.4(5) . . . . ?
C26 C27 Fe2 C24 162.4(3) . . . . ?
C26 C27 Fe2 C28 120.0(4) . . . . ?
C28 C27 Fe2 C29 -37.8(3) . . . . ?
C26 C27 Fe2 C29 82.1(3) . . . . ?
C28 C27 Fe2 C30 -81.5(3) . . . . ?
C26 C27 Fe2 C30 38.5(2) . . . . ?
C28 C27 Fe2 C21 124.4(3) . . . . ?
C26 C27 Fe2 C21 -115.6(3) . . . . ?
C28 C27 Fe2 C23 -156.3(9) . . . . ?
C26 C27 Fe2 C23 -36.4(10) . . . . ?
C28 C27 Fe2 C22 165.3(3) . . . . ?
C26 C27 Fe2 C22 -74.7(3) . . . . ?
C28 C27 Fe2 C26 -120.0(4) . . . . ?
C29 C30 Fe2 C25 -34.4(7) . . . . ?
C26 C30 Fe2 C25 -154.3(5) . . . . ?
C29 C30 Fe2 C24 -68.6(3) . . . . ?
C26 C30 Fe2 C24 171.5(2) . . . . ?
C29 C30 Fe2 C28 37.3(3) . . . . ?
C26 C30 Fe2 C28 -82.5(3) . . . . ?
C26 C30 Fe2 C29 -119.9(4) . . . . ?
C29 C30 Fe2 C27 81.3(3) . . . . ?
C26 C30 Fe2 C27 -38.6(2) . . . . ?
C29 C30 Fe2 C21 171.5(4) . . . . ?
C26 C30 Fe2 C21 51.6(5) . . . . ?
C29 C30 Fe2 C23 -110.0(3) . . . . ?
C26 C30 Fe2 C23 130.1(3) . . . . ?
C29 C30 Fe2 C22 -152.5(3) . . . . ?
C26 C30 Fe2 C22 87.7(3) . . . . ?
C29 C30 Fe2 C26 119.9(4) . . . . ?
C22 C21 Fe2 C25 -117.9(3) . . . . ?
B3 C21 Fe2 C25 120.4(4) . . . . ?
C22 C21 Fe2 C24 -80.3(3) . . . . ?
C25 C21 Fe2 C24 37.6(2) . . . . ?
B3 C21 Fe2 C24 157.9(4) . . . . ?
C22 C21 Fe2 C28 173.7(2) . . . . ?
C25 C21 Fe2 C28 -68.4(3) . . . . ?
B3 C21 Fe2 C28 51.9(4) . . . . ?
C22 C21 Fe2 C29 -149.1(6) . . . . ?
C25 C21 Fe2 C29 -31.2(7) . . . . ?
B3 C21 Fe2 C29 89.2(7) . . . . ?
C22 C21 Fe2 C27 131.2(2) . . . . ?
C25 C21 Fe2 C27 -110.9(3) . . . . ?
B3 C21 Fe2 C27 9.5(4) . . . . ?
C22 C21 Fe2 C30 50.3(5) . . . . ?
C25 C21 Fe2 C30 168.2(4) . . . . ?
B3 C21 Fe2 C30 -71.4(5) . . . . ?
C22 C21 Fe2 C23 -37.0(2) . . . . ?
C25 C21 Fe2 C23 80.9(3) . . . . ?
B3 C21 Fe2 C23 -158.8(4) . . . . ?
C25 C21 Fe2 C22 117.9(3) . . . . ?
B3 C21 Fe2 C22 -121.7(4) . . . . ?
C22 C21 Fe2 C26 87.3(3) . . . . ?
C25 C21 Fe2 C26 -154.8(2) . . . . ?
B3 C21 Fe2 C26 -34.4(4) . . . . ?
C24 C23 Fe2 C25 -38.1(3) . . . . ?
C22 C23 Fe2 C25 81.8(3) . . . . ?
C22 C23 Fe2 C24 119.8(4) . . . . ?
C24 C23 Fe2 C28 45.0(5) . . . . ?
C22 C23 Fe2 C28 164.8(3) . . . . ?
C24 C23 Fe2 C29 80.3(3) . . . . ?
C22 C23 Fe2 C29 -159.9(3) . . . . ?
C24 C23 Fe2 C27 -165.8(8) . . . . ?
C22 C23 Fe2 C27 -45.9(10) . . . . ?
C24 C23 Fe2 C30 123.2(3) . . . . ?
C22 C23 Fe2 C30 -116.9(3) . . . . ?
C24 C23 Fe2 C21 -82.4(3) . . . . ?
C22 C23 Fe2 C21 37.4(2) . . . . ?
C24 C23 Fe2 C22 -119.8(4) . . . . ?
C24 C23 Fe2 C26 163.8(3) . . . . ?
C22 C23 Fe2 C26 -76.3(3) . . . . ?
C23 C22 Fe2 C25 -81.3(3) . . . . ?
C21 C22 Fe2 C25 38.7(2) . . . . ?
C23 C22 Fe2 C24 -37.1(3) . . . . ?
C21 C22 Fe2 C24 82.8(3) . . . . ?
C23 C22 Fe2 C28 -143.2(7) . . . . ?
C21 C22 Fe2 C28 -23.2(9) . . . . ?
C23 C22 Fe2 C29 41.5(5) . . . . ?
C21 C22 Fe2 C29 161.4(4) . . . . ?
C23 C22 Fe2 C27 169.4(3) . . . . ?
C21 C22 Fe2 C27 -70.6(3) . . . . ?
C23 C22 Fe2 C30 81.7(3) . . . . ?
C21 C22 Fe2 C30 -158.3(2) . . . . ?
C23 C22 Fe2 C21 -120.0(4) . . . . ?
C21 C22 Fe2 C23 120.0(4) . . . . ?
C23 C22 Fe2 C26 126.5(3) . . . . ?
C21 C22 Fe2 C26 -113.5(3) . . . . ?
C30 C26 Fe2 C25 162.1(4) . . . . ?
C27 C26 Fe2 C25 44.2(5) . . . . ?
B4 C26 Fe2 C25 -77.2(5) . . . . ?
C30 C26 Fe2 C24 -27.4(8) . . . . ?
C27 C26 Fe2 C24 -145.3(6) . . . . ?
B4 C26 Fe2 C24 93.3(7) . . . . ?
C30 C26 Fe2 C28 80.7(3) . . . . ?
C27 C26 Fe2 C28 -37.2(3) . . . . ?
B4 C26 Fe2 C28 -158.6(4) . . . . ?
C30 C26 Fe2 C29 37.1(3) . . . . ?
C27 C26 Fe2 C29 -80.8(3) . . . . ?
B4 C26 Fe2 C29 157.8(4) . . . . ?
C30 C26 Fe2 C27 117.9(4) . . . . ?
B4 C26 Fe2 C27 -121.4(5) . . . . ?
C27 C26 Fe2 C30 -117.9(4) . . . . ?
B4 C26 Fe2 C30 120.7(5) . . . . ?
C30 C26 Fe2 C21 -157.8(2) . . . . ?
C27 C26 Fe2 C21 84.3(3) . . . . ?
B4 C26 Fe2 C21 -37.1(4) . . . . ?
C30 C26 Fe2 C23 -70.6(3) . . . . ?
C27 C26 Fe2 C23 171.5(3) . . . . ?
B4 C26 Fe2 C23 50.1(4) . . . . ?
C30 C26 Fe2 C22 -113.2(3) . . . . ?
C27 C26 Fe2 C22 128.9(2) . . . . ?
B4 C26 Fe2 C22 7.5(4) . . . . ?
C11 O2 B1 O1 -3.0(6) . . . . ?
C11 O2 B1 C1 175.6(3) . . . . ?
C12 O1 B1 O2 -0.4(6) . . . . ?
C12 O1 B1 C1 -179.0(3) . . . . ?
C5 C1 B1 O2 -173.5(4) . . . . ?
C2 C1 B1 O2 6.2(6) . . . . ?
Fe1 C1 B1 O2 96.4(4) . . . . ?
C5 C1 B1 O1 5.1(6) . . . . ?
C2 C1 B1 O1 -175.2(4) . . . . ?
Fe1 C1 B1 O1 -85.0(4) . . . . ?
C17 O3 B2 O4 -3.6(6) . . . . ?
C17 O3 B2 C6 176.0(3) . . . . ?
C16 O4 B2 O3 -1.2(6) . . . . ?
C16 O4 B2 C6 179.2(3) . . . . ?
C10 C6 B2 O3 13.4(6) . . . . ?
C7 C6 B2 O3 -172.6(4) . . . . ?
Fe1 C6 B2 O3 101.1(4) . . . . ?
C10 C6 B2 O4 -167.0(4) . . . . ?
C7 C6 B2 O4 7.0(6) . . . . ?
Fe1 C6 B2 O4 -79.3(4) . . . . ?
C14 O6 B3 O5 -4.6(6) . . . . ?
C14 O6 B3 C21 177.4(4) . . . . ?
C15 O5 B3 O6 -3.7(6) . . . . ?
C15 O5 B3 C21 174.2(3) . . . . ?
C22 C21 B3 O6 -171.3(4) . . . . ?
C25 C21 B3 O6 5.2(6) . . . . ?
Fe2 C21 B3 O6 -82.0(5) . . . . ?
C22 C21 B3 O5 10.7(6) . . . . ?
C25 C21 B3 O5 -172.9(4) . . . . ?
Fe2 C21 B3 O5 99.9(4) . . . . ?
C19 O7 B4 O8 -1.9(6) . . . . ?
C19 O7 B4 C26 176.3(3) . . . . ?
C20 O8 B4 O7 -0.7(6) . . . . ?
C20 O8 B4 C26 -179.0(3) . . . . ?
C30 C26 B4 O7 -176.2(4) . . . . ?
C27 C26 B4 O7 8.1(6) . . . . ?
Fe2 C26 B4 O7 96.1(4) . . . . ?
C30 C26 B4 O8 2.1(6) . . . . ?
C27 C26 B4 O8 -173.6(4) . . . . ?
Fe2 C26 B4 O8 -85.6(5) . . . . ?
Cl2B C31 Cl2A Cl3A -171.0(12) . . . . ?
Cl2C C31 Cl2A Cl3A -176.0(5) . . . . ?
Cl1A C31 Cl2A Cl3A 148.5(4) . . . . ?
Cl3C C31 Cl2A Cl3A 29.7(4) . . . . ?
Cl1C C31 Cl2A Cl3A 96.0(6) . . . . ?
Cl3B C31 Cl2A Cl3A 20.4(3) . . . . ?
Cl1B C31 Cl2A Cl3A 135.6(5) . . . . ?
Cl2B C31 Cl3A Cl2A 2.4(3) . . . . ?
Cl2C C31 Cl3A Cl2A 2.7(3) . . . . ?
Cl1A C31 Cl3A Cl2A -93.9(8) . . . . ?
Cl3C C31 Cl3A Cl2A -141.5(4) . . . . ?
Cl1C C31 Cl3A Cl2A -123.3(5) . . . . ?
Cl3B C31 Cl3A Cl2A -142.9(5) . . . . ?
Cl1B C31 Cl3A Cl2A -117.8(6) . . . . ?
Cl2B C31 Cl1C Cl3C -110.6(6) . . . . ?
Cl2C C31 Cl1C Cl3C -137.4(5) . . . . ?
Cl1A C31 Cl1C Cl3C -176.9(6) . . . . ?
Cl3A C31 Cl1C Cl3C -15.8(4) . . . . ?
Cl3B C31 Cl1C Cl3C -4.3(3) . . . . ?
Cl1B C31 Cl1C Cl3C 171.0(8) . . . . ?
Cl2A C31 Cl1C Cl3C -91.6(5) . . . . ?
Cl2B C31 Cl3C Cl1C 115.9(6) . . . . ?
Cl2C C31 Cl3C Cl1C 95.0(7) . . . . ?
Cl1A C31 Cl3C Cl1C 2.4(4) . . . . ?
Cl3A C31 Cl3C Cl1C 159.9(6) . . . . ?
Cl3B C31 Cl3C Cl1C 163.1(13) . . . . ?
Cl1B C31 Cl3C Cl1C -4.8(4) . . . . ?
Cl2A C31 Cl3C Cl1C 122.3(5) . . . . ?
